data_7036132
loop_
_publ_author_name
'Chaudhary, Praveen'
'Bieringer, Mario'
'Hazendonk, Paul'
'Gerken, Michael'

_publ_section_title
;
 The structure of trimethyltin fluoride.
;
_journal_issue 45
_journal_name_full 'Dalton transactions (Cambridge, England : 2003)'
_journal_page_first 19651
_journal_page_last 19658
_journal_paper_doi 10.1039/c5dt01994j
_journal_volume 44
_journal_year 2015
_chemical_formula_sum 'C3 H9 F Sn'
_chemical_formula_weight 182.79
_chemical_name_systematic 'Trimethyltin fluoride'
_space_group_crystal_system orthorhombic
_space_group_IT_number 63
_space_group_name_Hall '-C 2c 2'
_space_group_name_H-M_alt 'C m c m'
_symmetry_space_group_name_Hall '-C 2c 2'
_symmetry_space_group_name_H-M 'C m c m'
_atom_sites_solution_hydrogens geom
_audit_creation_method SHELXL-2014/6
_audit_update_record
;
2015-05-13 deposited with the CCDC.
2015-08-10 downloaded from the CCDC.
;
_cell_angle_alpha 90
_cell_angle_beta 90
_cell_angle_gamma 90
_cell_formula_units_Z 4
_cell_length_a 4.3304(4)
_cell_length_b 12.6670(13)
_cell_length_c 10.5740(11)
_cell_measurement_temperature 153(2)
_cell_volume 580.02(10)
_computing_cell_refinement 'APEX2 (Bruker, 2006)'
_computing_data_collection 'APEX2 (Bruker, 2006)'
_computing_data_reduction 'SAINT-Plus (Bruker, 2006)'
_computing_structure_refinement 'SHELXL-2014/6 (Sheldrick, 2014)'
_computing_structure_solution 'SHELXS-97 (Sheldrick, 2008)'
_diffrn_ambient_temperature 153(2)
_diffrn_measured_fraction_theta_full 0.997
_diffrn_measured_fraction_theta_max 0.997
_diffrn_measurement_device_type 'Bruker Smart Apex II'
_diffrn_radiation_type MoK\a
_diffrn_radiation_wavelength 0.71073
_diffrn_reflns_av_R_equivalents 0.0252
_diffrn_reflns_av_unetI/netI 0.0115
_diffrn_reflns_laue_measured_fraction_full 0.997
_diffrn_reflns_laue_measured_fraction_max 0.997
_diffrn_reflns_limit_h_max 5
_diffrn_reflns_limit_h_min -5
_diffrn_reflns_limit_k_max 15
_diffrn_reflns_limit_k_min -15
_diffrn_reflns_limit_l_max 13
_diffrn_reflns_limit_l_min -13
_diffrn_reflns_number 3806
_diffrn_reflns_point_group_measured_fraction_full 0.997
_diffrn_reflns_point_group_measured_fraction_max 0.997
_diffrn_reflns_theta_full 25.242
_diffrn_reflns_theta_max 26.359
_diffrn_reflns_theta_min 3.216
_diffrn_source 'fine-focus sealed tube'
_exptl_absorpt_coefficient_mu 4.277
_exptl_absorpt_correction_T_max 0.7455
_exptl_absorpt_correction_T_min 0.5204
_exptl_absorpt_correction_type multi-scan
_exptl_crystal_colour colorless
_exptl_crystal_density_diffrn 2.093
_exptl_crystal_description needle
_exptl_crystal_F_000 344
_exptl_crystal_recrystallization_method 'Re-crystallisation from solvent: Hot ethanol'
_exptl_crystal_size_max 0.244
_exptl_crystal_size_mid 0.114
_exptl_crystal_size_min 0.071
_refine_diff_density_max 1.432
_refine_diff_density_min -0.564
_refine_diff_density_rms 0.180
_refine_ls_extinction_method none
_refine_ls_goodness_of_fit_ref 1.322
_refine_ls_hydrogen_treatment constr
_refine_ls_matrix_type full
_refine_ls_number_parameters 21
_refine_ls_number_reflns 360
_refine_ls_number_restraints 0
_refine_ls_restrained_S_all 1.322
_refine_ls_R_factor_all 0.0206
_refine_ls_R_factor_gt 0.0206
_refine_ls_shift/su_max 0.001
_refine_ls_shift/su_mean 0.000
_refine_ls_structure_factor_coef Fsqd
_refine_ls_weighting_details 'w=1/[\s^2^(Fo^2^)+(0.0329P)^2^+1.5363P] where P=(Fo^2^+2Fc^2^)/3'
_refine_ls_weighting_scheme calc
_refine_ls_wR_factor_gt 0.0590
_refine_ls_wR_factor_ref 0.0590
_reflns_Friedel_coverage 0.000
_reflns_number_gt 360
_reflns_number_total 360
_reflns_threshold_expression 'I > 2\s(I)'
_cod_data_source_file c5dt01994j2.cif
_cod_data_source_block Cmcm_a
_cod_depositor_comments 'Adding full bibliography for 7036131--7036132.cif.'
_cod_database_code 7036132
_shelx_space_group_comment
;
The symmetry employed for this shelxl refinement is uniquely defined
by the following loop, which should always be used as a source of
symmetry information in preference to the above space-group names.
They are only intended as comments.
;
_shelx_estimated_absorpt_t_min 0.422
_shelx_estimated_absorpt_t_max 0.751
_exptl_absorpt_special_details
; 
SADABS (Sheldrick, 2004)
;
_shelxl_version_number 2014/6

loop_
_space_group_symop_operation_xyz
'x, y, z'
'-x, -y, z+1/2'
'-x, y, -z+1/2'
'x, -y, -z'
'x+1/2, y+1/2, z'
'-x+1/2, -y+1/2, z+1/2'
'-x+1/2, y+1/2, -z+1/2'
'x+1/2, -y+1/2, -z'
'-x, -y, -z'
'x, y, -z-1/2'
'x, -y, z-1/2'
'-x, y, z'
'-x+1/2, -y+1/2, -z'
'x+1/2, y+1/2, -z-1/2'
'x+1/2, -y+1/2, z-1/2'
'-x+1/2, y+1/2, z'

loop_
_atom_site_label
_atom_site_type_symbol
_atom_site_fract_x
_atom_site_fract_y
_atom_site_fract_z
_atom_site_U_iso_or_equiv
_atom_site_adp_type
_atom_site_occupancy
_atom_site_site_symmetry_order
_atom_site_calc_flag
_atom_site_refinement_flags_posn
_atom_site_refinement_flags_adp
_atom_site_refinement_flags_occupancy
Sn1 Sn 1.0000 0.77718(3) 0.2500 0.01995(19) Uani 1 4 d S T P
F1 F 0.5000 0.7765(3) 0.2500 0.0349(11) Uani 1 4 d S T P
C1 C 1.0000 0.8636(4) 0.4217(5) 0.0317(11) Uani 1 2 d S T P
H1A H 0.7928 0.8918 0.4374 0.048 Uiso 0.5 1 calc R U P
H1B H 1.1477 0.9220 0.4157 0.048 Uiso 0.5 1 calc R U P
H1C H 1.0595 0.8169 0.4915 0.048 Uiso 0.5 1 calc R U P
C2 C 1.0000 0.6104(5) 0.2500 0.0307(15) Uani 1 4 d S T P
H2A H 0.8448 0.5846 0.3100 0.046 Uiso 0.25 1 calc R U P
H2B H 1.2044 0.5846 0.2751 0.046 Uiso 0.25 1 calc R U P
H2C H 0.9508 0.5846 0.1650 0.046 Uiso 0.25 1 calc R U P

loop_
_atom_site_aniso_label
_atom_site_aniso_U_11
_atom_site_aniso_U_22
_atom_site_aniso_U_33
_atom_site_aniso_U_23
_atom_site_aniso_U_13
_atom_site_aniso_U_12
Sn1 0.0118(3) 0.0243(3) 0.0237(3) 0.000 0.000 0.000
F1 0.013(2) 0.045(3) 0.047(3) 0.000 0.000 0.000
C1 0.028(2) 0.036(2) 0.032(2) -0.008(2) 0.000 0.000
C2 0.034(4) 0.020(3) 0.037(4) 0.000 0.000 0.000

loop_
_atom_type_symbol
_atom_type_description
_atom_type_scat_dispersion_real
_atom_type_scat_dispersion_imag
_atom_type_scat_source
C C 0.0033 0.0016 'International Tables Vol C Tables 4.2.6.8 and 6.1.1.4'
H H 0.0000 0.0000 'International Tables Vol C Tables 4.2.6.8 and 6.1.1.4'
F F 0.0171 0.0103 'International Tables Vol C Tables 4.2.6.8 and 6.1.1.4'
Sn Sn -0.6537 1.4246 'International Tables Vol C Tables 4.2.6.8 and 6.1.1.4'

loop_
_geom_angle_atom_site_label_1
_geom_angle_atom_site_label_2
_geom_angle_atom_site_label_3
_geom_angle
_geom_angle_site_symmetry_1
_geom_angle_site_symmetry_3
C2 Sn1 C1 121.07(15) . 10_556
C2 Sn1 C1 121.07(15) . .
C1 Sn1 C1 117.9(3) 10_556 .
C2 Sn1 F1 89.76(11) . 1_655
C1 Sn1 F1 90.12(6) 10_556 1_655
C1 Sn1 F1 90.12(6) . 1_655
C2 Sn1 F1 89.76(11) . .
C1 Sn1 F1 90.13(6) 10_556 .
C1 Sn1 F1 90.13(6) . .
F1 Sn1 F1 179.5(2) 1_655 .
Sn1 F1 Sn1 179.5(2) . 1_455

loop_
_geom_bond_atom_site_label_1
_geom_bond_atom_site_label_2
_geom_bond_distance
_geom_bond_site_symmetry_2
Sn1 C2 2.113(7) .
Sn1 C1 2.120(5) 10_556
Sn1 C1 2.120(5) .
Sn1 F1 2.1652(2) 1_655
Sn1 F1 2.1652(2) .
F1 Sn1 2.1652(2) 1_455
